data_4021619
loop_
_publ_author_name
'Katja N\"arhi'
'Johan Franz\'en'
'Jan-E. B\"ackvall'

_publ_section_title
;
 An Unexpectedly Mild Thermal Alder-Ene-Type Cyclization of Enallenes
;
_journal_name_full 'Journal of Organic Chemistry'
_journal_page_first 2914
_journal_page_last 2917
_journal_paper_doi 10.1021/jo060013g
_journal_volume 71
_journal_year 2006
_chemical_formula_moiety 'C20 H24 O7'
_chemical_formula_sum 'C40 H48 O14'
_chemical_formula_weight 752.78
_chemical_name_systematic
; 
 ? 
;
_space_group_IT_number 2
_space_group_name_Hall '-P 1'
_space_group_name_H-M_alt 'P -1'
_symmetry_cell_setting triclinic
_symmetry_space_group_name_Hall '-P 1'
_symmetry_space_group_name_H-M 'P -1'
_atom_sites_solution_hydrogens geom
_atom_sites_solution_primary direct
_atom_sites_solution_secondary difmap
_audit_creation_method SHELXL-97
_cell_angle_alpha 102.64(4)
_cell_angle_beta 103.02(4)
_cell_angle_gamma 110.17(4)
_cell_formula_units_Z 2
_cell_length_a 10.356(4)
_cell_length_b 14.180(6)
_cell_length_c 14.807(5)
_cell_measurement_reflns_used 5000
_cell_measurement_temperature 293(2)
_cell_measurement_theta_max 23.0
_cell_measurement_theta_min 2.55
_cell_volume 1880.9(12)
_computing_cell_refinement 'Cell (STOE, 1997)'
_computing_data_collection 'Expose (STOE, 1997)'
_computing_data_reduction 'Integrate (STOE, 1997)'
_computing_structure_refinement 'SHELXL-97 (Sheldrick, 1997)'
_computing_structure_solution 'SHELXS-97 (Sheldrick, 1990)'
_diffrn_ambient_temperature 293(2)
_diffrn_detector_area_resol_mean 6.0
_diffrn_measured_fraction_theta_full 0.964
_diffrn_measured_fraction_theta_max 0.964
_diffrn_measurement_device_type 'STOE IPDS'
_diffrn_measurement_method 'Area detector \f scan'
_diffrn_radiation_monochromator graphite
_diffrn_radiation_source 'fine-focus sealed tube'
_diffrn_radiation_type MoK\a
_diffrn_radiation_wavelength 0.71073
_diffrn_reflns_av_R_equivalents 0.1697
_diffrn_reflns_av_sigmaI/netI 0.1090
_diffrn_reflns_limit_h_max 13
_diffrn_reflns_limit_h_min -13
_diffrn_reflns_limit_k_max 18
_diffrn_reflns_limit_k_min -18
_diffrn_reflns_limit_l_max 19
_diffrn_reflns_limit_l_min -19
_diffrn_reflns_number 36643
_diffrn_reflns_theta_full 28.34
_diffrn_reflns_theta_max 28.34
_diffrn_reflns_theta_min 2.53
_diffrn_standards_number 0
_exptl_absorpt_coefficient_mu 0.100
_exptl_absorpt_correction_type none
_exptl_crystal_colour colourless
_exptl_crystal_density_diffrn 1.329
_exptl_crystal_density_method 'not measured'
_exptl_crystal_description prism
_exptl_crystal_F_000 800
_exptl_crystal_size_max 0.30
_exptl_crystal_size_mid 0.20
_exptl_crystal_size_min 0.15
_refine_diff_density_max 0.266
_refine_diff_density_min -0.267
_refine_diff_density_rms 0.041
_refine_ls_extinction_coef 0.026(5)
_refine_ls_extinction_expression Fc^*^=kFc[1+0.001xFc^2^\l^3^/sin(2\q)]^-1/4^
_refine_ls_extinction_method SHELXL
_refine_ls_goodness_of_fit_ref 0.957
_refine_ls_hydrogen_treatment constr
_refine_ls_matrix_type full
_refine_ls_number_parameters 488
_refine_ls_number_reflns 9054
_refine_ls_number_restraints 0
_refine_ls_restrained_S_all 0.957
_refine_ls_R_factor_all 0.0926
_refine_ls_R_factor_gt 0.0519
_refine_ls_shift/su_max 0.000
_refine_ls_shift/su_mean 0.000
_refine_ls_structure_factor_coef Fsqd
_refine_ls_weighting_details 'calc w=1/[\s^2^(Fo^2^)+(0.0726P)^2^] where P=(Fo^2^+2Fc^2^)/3'
_refine_ls_weighting_scheme calc
_refine_ls_wR_factor_gt 0.1370
_refine_ls_wR_factor_ref 0.1573
_reflns_number_gt 5164
_reflns_number_total 9054
_reflns_threshold_expression I>2\s(I)
_cod_data_source_file jo060013gsi20060104_083056.cif
_cod_database_code 4021619

loop_
_symmetry_equiv_pos_as_xyz
'x, y, z'
'-x, -y, -z'

loop_
_atom_site_label
_atom_site_type_symbol
_atom_site_fract_x
_atom_site_fract_y
_atom_site_fract_z
_atom_site_U_iso_or_equiv
_atom_site_adp_type
_atom_site_occupancy
_atom_site_symmetry_multiplicity
_atom_site_calc_flag
_atom_site_refinement_flags
C101 C -0.04243(17) 0.15594(13) -0.13751(12) 0.0364(3) Uani 1 1 d .
C102 C -0.19436(17) 0.15246(13) -0.13157(12) 0.0382(4) Uani 1 1 d .
H102 H -0.2416 0.0896 -0.1139 0.046 Uiso 1 1 calc R
C103 C -0.28375(19) 0.13459(15) -0.23504(13) 0.0459(4) Uani 1 1 d .
C104 C -0.1982(2) 0.12704(15) -0.30458(13) 0.0480(4) Uani 1 1 d .
H104 H -0.2101 0.1710 -0.3458 0.058 Uiso 1 1 calc R
C105 C -0.03800(19) 0.17696(14) -0.23701(13) 0.0417(4) Uani 1 1 d .
H105 H -0.0059 0.2539 -0.2224 0.050 Uiso 1 1 calc R
C106 C -0.2490(2) 0.01343(18) -0.37053(15) 0.0595(5) Uani 1 1 d .
H10A H -0.3437 -0.0081 -0.4183 0.071 Uiso 1 1 calc R
H10B H -0.2599 -0.0334 -0.3311 0.071 Uiso 1 1 calc R
C107 C -0.1430(3) 0.0013(2) -0.42420(15) 0.0678(6) Uani 1 1 d .
H10C H -0.1796 -0.0720 -0.4653 0.081 Uiso 1 1 calc R
H10D H -0.1350 0.0455 -0.4661 0.081 Uiso 1 1 calc R
C108 C 0.0061(3) 0.0336(2) -0.35096(17) 0.0663(6) Uani 1 1 d .
H10E H -0.0016 -0.0122 -0.3106 0.080 Uiso 1 1 calc R
H10F H 0.0722 0.0248 -0.3858 0.080 Uiso 1 1 calc R
C109 C 0.0664(2) 0.14819(18) -0.28630(16) 0.0573(5) Uani 1 1 d .
H10G H 0.0917 0.1937 -0.3256 0.069 Uiso 1 1 calc R
H10H H 0.1554 0.1635 -0.2355 0.069 Uiso 1 1 calc R
C121 C -0.03896(18) 0.04869(14) -0.13825(13) 0.0411(4) Uani 1 1 d .
O122 O -0.14276(15) -0.03181(11) -0.15814(13) 0.0633(4) Uani 1 1 d .
O123 O 0.09803(14) 0.05565(10) -0.11504(11) 0.0537(3) Uani 1 1 d .
C124 C 0.1163(3) -0.04150(19) -0.1184(2) 0.0699(6) Uani 1 1 d .
H12A H 0.2181 -0.0265 -0.1004 0.105 Uiso 1 1 calc R
H12B H 0.0669 -0.0912 -0.1836 0.105 Uiso 1 1 calc R
H12C H 0.0760 -0.0713 -0.0735 0.105 Uiso 1 1 calc R
C131 C 0.08496(17) 0.23596(13) -0.04753(13) 0.0393(4) Uani 1 1 d .
O132 O 0.08117(14) 0.24569(11) 0.03488(9) 0.0510(3) Uani 1 1 d .
O133 O 0.19979(13) 0.28982(10) -0.06955(10) 0.0496(3) Uani 1 1 d .
C134 C 0.3217(2) 0.37058(19) 0.01189(17) 0.0701(6) Uani 1 1 d .
H13A H 0.3994 0.4039 -0.0112 0.105 Uiso 1 1 calc R
H13B H 0.3544 0.3389 0.0581 0.105 Uiso 1 1 calc R
H13C H 0.2925 0.4229 0.0431 0.105 Uiso 1 1 calc R
C110 C -0.4195(2) 0.12988(17) -0.25208(16) 0.0572(5) Uani 1 1 d .
C111 C -0.4734(2) 0.13903(19) -0.16488(18) 0.0622(6) Uani 1 1 d .
H11A H -0.4893 0.0756 -0.1461 0.075 Uiso 1 1 calc R
H11B H -0.5652 0.1457 -0.1822 0.075 Uiso 1 1 calc R
C112 C -0.3604(2) 0.23638(16) -0.07948(14) 0.0494(4) Uani 1 1 d .
H112 H -0.3849 0.2352 -0.0194 0.059 Uiso 1 1 calc R
C113 C -0.20191(18) 0.24826(14) -0.06215(13) 0.0412(4) Uani 1 1 d .
H113 H -0.1575 0.2550 0.0061 0.049 Uiso 1 1 calc R
C114 C -0.3623(2) 0.33243(18) -0.10297(16) 0.0597(5) Uani 1 1 d .
C115 C -0.1287(2) 0.35097(15) -0.07965(15) 0.0507(4) Uani 1 1 d .
O116 O -0.4611(2) 0.35799(17) -0.12337(17) 0.0980(7) Uani 1 1 d .
O117 O -0.22655(17) 0.39529(12) -0.10369(11) 0.0621(4) Uani 1 1 d .
O118 O -0.00596(18) 0.39419(12) -0.07678(15) 0.0770(5) Uani 1 1 d .
C119 C -0.5166(3) 0.1216(2) -0.34861(19) 0.0862(9) Uani 1 1 d .
H11C H -0.6070 0.1210 -0.3420 0.129 Uiso 1 1 calc R
H11D H -0.5354 0.0572 -0.3975 0.129 Uiso 1 1 calc R
H11E H -0.4695 0.1814 -0.3679 0.129 Uiso 1 1 calc R
C201 C -0.20500(18) 0.34769(14) 0.24997(13) 0.0420(4) Uani 1 1 d .
C202 C -0.05338(19) 0.34660(15) 0.24813(13) 0.0466(4) Uani 1 1 d .
H202 H -0.0739 0.2812 0.1972 0.056 Uiso 1 1 calc R
C203 C 0.0140(2) 0.33694(17) 0.34592(15) 0.0564(5) Uani 1 1 d .
C204 C -0.0882(2) 0.32646(17) 0.40507(15) 0.0576(5) Uani 1 1 d .
H204 H -0.0324 0.3707 0.4734 0.069 Uiso 1 1 calc R
C205 C -0.1926(2) 0.37329(16) 0.36108(14) 0.0495(4) Uani 1 1 d .
H205 H -0.1389 0.4506 0.3902 0.059 Uiso 1 1 calc R
C206 C -0.1678(3) 0.2115(2) 0.40123(19) 0.0706(6) Uani 1 1 d .
H20A H -0.2083 0.1652 0.3337 0.085 Uiso 1 1 calc R
H20B H -0.0990 0.1896 0.4372 0.085 Uiso 1 1 calc R
C207 C -0.2903(3) 0.2006(2) 0.4455(2) 0.0831(8) Uani 1 1 d .
H20C H -0.3380 0.1277 0.4432 0.100 Uiso 1 1 calc R
H20D H -0.2495 0.2454 0.5136 0.100 Uiso 1 1 calc R
C208 C -0.4023(3) 0.2328(2) 0.3892(2) 0.0809(8) Uani 1 1 d .
H20E H -0.4473 0.1852 0.3221 0.097 Uiso 1 1 calc R
H20F H -0.4781 0.2260 0.4189 0.097 Uiso 1 1 calc R
C209 C -0.3324(3) 0.3458(2) 0.38963(19) 0.0679(6) Uani 1 1 d .
H20G H -0.3092 0.3935 0.4547 0.081 Uiso 1 1 calc R
H20H H -0.4030 0.3589 0.3446 0.081 Uiso 1 1 calc R
C221 C -0.32667(19) 0.24038(15) 0.18544(14) 0.0460(4) Uani 1 1 d .
O222 O -0.31216(17) 0.16128(12) 0.15464(14) 0.0738(5) Uani 1 1 d .
O223 O -0.45596(14) 0.24647(12) 0.16568(12) 0.0622(4) Uani 1 1 d .
C224 C -0.5825(2) 0.1510(2) 0.1060(3) 0.0915(9) Uani 1 1 d .
H22A H -0.6673 0.1659 0.0960 0.137 Uiso 1 1 calc R
H22B H -0.5929 0.0983 0.1382 0.137 Uiso 1 1 calc R
H22C H -0.5717 0.1249 0.0438 0.137 Uiso 1 1 calc R
C231 C -0.24310(18) 0.42420(14) 0.20218(14) 0.0444(4) Uani 1 1 d .
C232 O -0.23720(15) 0.42395(12) 0.12152(10) 0.0578(4) Uani 1 1 d .
C233 O -0.28871(15) 0.48494(11) 0.25594(11) 0.0542(3) Uani 1 1 d .
C234 C -0.3242(3) 0.5607(2) 0.2166(2) 0.0734(7) Uani 1 1 d .
H23A H -0.3573 0.5996 0.2607 0.110 Uiso 1 1 calc R
H23B H -0.3998 0.5239 0.1541 0.110 Uiso 1 1 calc R
H23C H -0.2393 0.6090 0.2088 0.110 Uiso 1 1 calc R
C210 C 0.1486(3) 0.3380(2) 0.3673(2) 0.0776(7) Uani 1 1 d .
C211 C 0.2217(3) 0.3462(3) 0.2893(2) 0.0866(8) Uani 1 1 d .
H21A H 0.3241 0.3629 0.3181 0.104 Uiso 1 1 calc R
H21B H 0.1779 0.2782 0.2376 0.104 Uiso 1 1 calc R
C212 C 0.2074(2) 0.4311(2) 0.24582(17) 0.0684(6) Uani 1 1 d .
H212 H 0.2260 0.4188 0.1832 0.082 Uiso 1 1 calc R
C213 C 0.0589(2) 0.43945(17) 0.23010(14) 0.0534(5) Uani 1 1 d .
H213 H 0.0210 0.4373 0.1624 0.064 Uiso 1 1 calc R
C214 C 0.0958(2) 0.54734(18) 0.29775(15) 0.0577(5) Uani 1 1 d .
C215 C 0.3155(2) 0.5374(2) 0.31354(19) 0.0791(8) Uani 1 1 d .
O216 O 0.01962(18) 0.58930(13) 0.31826(14) 0.0758(5) Uani 1 1 d .
O217 O 0.24603(16) 0.60191(14) 0.33890(12) 0.0755(5) Uani 1 1 d .
O218 O 0.44504(19) 0.5694(2) 0.34660(19) 0.1256(9) Uani 1 1 d .
C219 C 0.2280(4) 0.3308(3) 0.4631(3) 0.1168(13) Uani 1 1 d .
H21C H 0.3219 0.3339 0.4627 0.175 Uiso 1 1 calc R
H21D H 0.1725 0.2649 0.4708 0.175 Uiso 1 1 calc R
H21E H 0.2398 0.3890 0.5165 0.175 Uiso 1 1 calc R

loop_
_atom_site_aniso_label
_atom_site_aniso_U_11
_atom_site_aniso_U_22
_atom_site_aniso_U_33
_atom_site_aniso_U_23
_atom_site_aniso_U_13
_atom_site_aniso_U_12
C101 0.0378(8) 0.0348(8) 0.0376(8) 0.0111(6) 0.0167(7) 0.0137(6)
C102 0.0390(8) 0.0359(8) 0.0409(9) 0.0130(7) 0.0157(7) 0.0149(7)
C103 0.0432(9) 0.0431(9) 0.0418(9) 0.0056(7) 0.0076(7) 0.0161(7)
C104 0.0554(10) 0.0489(10) 0.0365(9) 0.0112(8) 0.0133(8) 0.0204(8)
C105 0.0501(9) 0.0373(8) 0.0387(9) 0.0135(7) 0.0191(7) 0.0157(7)
C106 0.0643(12) 0.0568(12) 0.0409(10) 0.0012(9) 0.0122(9) 0.0183(10)
C107 0.0904(16) 0.0663(14) 0.0410(11) 0.0026(10) 0.0255(11) 0.0325(12)
C108 0.0820(15) 0.0717(15) 0.0542(12) 0.0126(11) 0.0391(11) 0.0362(12)
C109 0.0635(12) 0.0625(13) 0.0496(11) 0.0171(9) 0.0325(10) 0.0223(10)
C121 0.0445(9) 0.0385(9) 0.0430(9) 0.0134(7) 0.0197(7) 0.0168(7)
O122 0.0535(8) 0.0399(7) 0.0993(12) 0.0259(7) 0.0330(8) 0.0155(6)
O123 0.0471(7) 0.0445(7) 0.0706(9) 0.0157(6) 0.0161(6) 0.0242(6)
C124 0.0761(14) 0.0556(13) 0.0860(16) 0.0197(12) 0.0186(12) 0.0435(12)
C131 0.0381(8) 0.0377(8) 0.0435(10) 0.0129(7) 0.0157(7) 0.0159(7)
O132 0.0496(7) 0.0581(8) 0.0382(7) 0.0126(6) 0.0137(5) 0.0166(6)
O133 0.0407(6) 0.0462(7) 0.0489(7) 0.0074(6) 0.0166(5) 0.0067(5)
C134 0.0474(11) 0.0647(14) 0.0625(14) 0.0010(11) 0.0128(10) -0.0023(10)
C110 0.0457(10) 0.0548(12) 0.0550(12) 0.0007(9) 0.0034(9) 0.0211(9)
C111 0.0427(10) 0.0628(13) 0.0756(15) 0.0127(11) 0.0175(10) 0.0229(9)
C112 0.0493(10) 0.0602(12) 0.0466(10) 0.0162(9) 0.0209(8) 0.0291(9)
C113 0.0442(9) 0.0447(9) 0.0392(9) 0.0132(7) 0.0164(7) 0.0225(7)
C114 0.0655(13) 0.0603(13) 0.0539(12) 0.0097(10) 0.0103(10) 0.0382(11)
C115 0.0629(12) 0.0402(9) 0.0532(11) 0.0107(8) 0.0259(9) 0.0245(9)
O116 0.0846(12) 0.0938(14) 0.1213(16) 0.0259(12) 0.0095(11) 0.0645(12)
O117 0.0799(10) 0.0510(8) 0.0659(9) 0.0223(7) 0.0239(8) 0.0373(8)
O118 0.0731(10) 0.0460(8) 0.1231(15) 0.0279(9) 0.0549(10) 0.0229(7)
C119 0.0702(15) 0.095(2) 0.0672(15) 0.0007(14) -0.0121(12) 0.0420(14)
C201 0.0437(9) 0.0416(9) 0.0415(9) 0.0143(7) 0.0142(7) 0.0181(7)
C202 0.0443(9) 0.0504(10) 0.0404(9) 0.0094(8) 0.0097(7) 0.0203(8)
C203 0.0550(11) 0.0569(12) 0.0522(11) 0.0162(9) 0.0052(9) 0.0260(9)
C204 0.0761(13) 0.0548(12) 0.0428(10) 0.0206(9) 0.0130(9) 0.0293(10)
C205 0.0665(12) 0.0465(10) 0.0428(10) 0.0187(8) 0.0215(9) 0.0267(9)
C206 0.0964(17) 0.0616(14) 0.0667(14) 0.0342(12) 0.0261(13) 0.0397(13)
C207 0.124(2) 0.0675(16) 0.0767(17) 0.0439(14) 0.0509(16) 0.0379(15)
C208 0.0988(19) 0.0820(18) 0.0905(19) 0.0507(15) 0.0595(16) 0.0383(15)
C209 0.0934(17) 0.0729(15) 0.0694(14) 0.0371(12) 0.0502(13) 0.0478(13)
C221 0.0459(9) 0.0448(10) 0.0486(10) 0.0180(8) 0.0166(8) 0.0177(8)
O222 0.0610(9) 0.0483(9) 0.0914(12) -0.0008(8) 0.0137(8) 0.0203(7)
O223 0.0403(7) 0.0531(8) 0.0872(11) 0.0254(8) 0.0178(7) 0.0130(6)
C224 0.0425(12) 0.0719(17) 0.130(3) 0.0320(17) 0.0152(13) -0.0018(11)
C231 0.0385(8) 0.0432(9) 0.0468(10) 0.0173(8) 0.0106(7) 0.0121(7)
C232 0.0586(8) 0.0607(9) 0.0458(8) 0.0245(7) 0.0113(6) 0.0143(7)
C233 0.0576(8) 0.0505(8) 0.0672(9) 0.0291(7) 0.0230(7) 0.0293(6)
C234 0.0743(15) 0.0620(14) 0.0978(19) 0.0421(13) 0.0215(13) 0.0382(12)
C210 0.0617(14) 0.0842(17) 0.0769(16) 0.0242(13) -0.0002(12) 0.0345(13)
C211 0.0473(12) 0.098(2) 0.102(2) 0.0117(16) 0.0130(13) 0.0363(13)
C212 0.0444(11) 0.0924(18) 0.0511(12) 0.0035(11) 0.0150(9) 0.0212(11)
C213 0.0428(9) 0.0655(13) 0.0398(10) 0.0116(9) 0.0105(8) 0.0137(9)
C214 0.0479(11) 0.0577(12) 0.0491(11) 0.0128(9) 0.0113(9) 0.0066(9)
C215 0.0430(12) 0.103(2) 0.0620(14) 0.0076(13) 0.0181(10) 0.0087(12)
O216 0.0616(9) 0.0567(9) 0.0916(13) 0.0103(8) 0.0191(9) 0.0167(8)
O217 0.0484(8) 0.0762(11) 0.0657(10) 0.0005(8) 0.0151(7) 0.0006(7)
O218 0.0400(9) 0.148(2) 0.1267(19) -0.0029(16) 0.0134(10) 0.0063(11)
C219 0.088(2) 0.139(3) 0.113(3) 0.054(2) -0.0117(18) 0.055(2)

loop_
_atom_type_symbol
_atom_type_description
_atom_type_scat_dispersion_real
_atom_type_scat_dispersion_imag
_atom_type_scat_source
C C 0.0033 0.0016 'International Tables Vol C Tables 4.2.6.8 and 6.1.1.4'
H H 0.0000 0.0000 'International Tables Vol C Tables 4.2.6.8 and 6.1.1.4'
O O 0.0106 0.0060 'International Tables Vol C Tables 4.2.6.8 and 6.1.1.4'

loop_
_geom_angle_atom_site_label_1
_geom_angle_atom_site_label_2
_geom_angle_atom_site_label_3
_geom_angle
C131 C101 C121 104.32(14)
C131 C101 C105 115.07(14)
C121 C101 C105 111.76(14)
C131 C101 C102 112.94(14)
C121 C101 C102 108.87(13)
C105 C101 C102 103.95(13)
C103 C102 C113 107.83(14)
C103 C102 C101 105.60(14)
C113 C102 C101 120.21(14)
C103 C102 H102 107.5
C113 C102 H102 107.5
C101 C102 H102 107.5
C110 C103 C104 129.96(18)
C110 C103 C102 118.90(18)
C104 C103 C102 111.13(15)
C103 C104 C106 112.22(17)
C103 C104 C105 104.30(14)
C106 C104 C105 113.89(17)
C103 C104 H104 108.7
C106 C104 H104 108.7
C105 C104 H104 108.7
C104 C105 C109 114.07(16)
C104 C105 C101 105.89(14)
C109 C105 C101 119.01(15)
C104 C105 H105 105.6
C109 C105 H105 105.6
C101 C105 H105 105.6
C104 C106 C107 112.35(19)
C104 C106 H10A 109.1
C107 C106 H10A 109.1
C104 C106 H10B 109.1
C107 C106 H10B 109.1
H10A C106 H10B 107.9
C108 C107 C106 110.21(17)
C108 C107 H10C 109.6
C106 C107 H10C 109.6
C108 C107 H10D 109.6
C106 C107 H10D 109.6
H10C C107 H10D 108.1
C109 C108 C107 110.7(2)
C109 C108 H10E 109.5
C107 C108 H10E 109.5
C109 C108 H10F 109.5
C107 C108 H10F 109.5
H10E C108 H10F 108.1
C108 C109 C105 114.96(18)
C108 C109 H10G 108.5
C105 C109 H10G 108.5
C108 C109 H10H 108.5
C105 C109 H10H 108.5
H10G C109 H10H 107.5
O122 C121 O123 123.19(16)
O122 C121 C101 125.28(16)
O123 C121 C101 111.51(15)
C121 O123 C124 117.19(16)
O123 C124 H12A 109.5
O123 C124 H12B 109.5
H12A C124 H12B 109.5
O123 C124 H12C 109.5
H12A C124 H12C 109.5
H12B C124 H12C 109.5
O132 C131 O133 124.54(16)
O132 C131 C101 122.51(15)
O133 C131 C101 112.91(15)
C131 O133 C134 115.76(16)
O133 C134 H13A 109.5
O133 C134 H13B 109.5
H13A C134 H13B 109.5
O133 C134 H13C 109.5
H13A C134 H13C 109.5
H13B C134 H13C 109.5
C103 C110 C119 125.1(2)
C103 C110 C111 116.30(19)
C119 C110 C111 118.5(2)
C110 C111 C112 109.30(18)
C110 C111 H11A 109.8
C112 C111 H11A 109.8
C110 C111 H11B 109.8
C112 C111 H11B 109.8
H11A C111 H11B 108.3
C114 C112 C111 108.08(18)
C114 C112 C113 105.07(17)
C111 C112 C113 114.26(16)
C114 C112 H112 109.8
C111 C112 H112 109.8
C113 C112 H112 109.8
C115 C113 C112 103.31(15)
C115 C113 C102 112.89(15)
C112 C113 C102 111.79(15)
C115 C113 H113 109.6
C112 C113 H113 109.6
C102 C113 H113 109.6
O116 C114 O117 119.6(2)
O116 C114 C112 129.9(2)
O117 C114 C112 110.42(16)
O118 C115 O117 119.99(19)
O118 C115 C113 129.35(18)
O117 C115 C113 110.66(16)
C114 O117 C115 110.51(16)
C110 C119 H11C 109.5
C110 C119 H11D 109.5
H11C C119 H11D 109.5
C110 C119 H11E 109.5
H11C C119 H11E 109.5
H11D C119 H11E 109.5
C221 C201 C231 102.61(14)
C221 C201 C205 113.23(16)
C231 C201 C205 114.27(15)
C221 C201 C202 109.25(15)
C231 C201 C202 113.24(15)
C205 C201 C202 104.42(14)
C203 C202 C213 109.43(16)
C203 C202 C201 105.27(16)
C213 C202 C201 119.73(16)
C203 C202 H202 107.3
C213 C202 H202 107.3
C201 C202 H202 107.3
C210 C203 C204 130.2(2)
C210 C203 C202 118.9(2)
C204 C203 C202 110.92(16)
C203 C204 C206 112.5(2)
C203 C204 C205 104.16(16)
C206 C204 C205 113.12(19)
C203 C204 H204 109.0
C206 C204 H204 109.0
C205 C204 H204 109.0
C209 C205 C204 114.46(17)
C209 C205 C201 119.61(18)
C204 C205 C201 105.03(15)
C209 C205 H205 105.5
C204 C205 H205 105.5
C201 C205 H205 105.5
C207 C206 C204 110.9(2)
C207 C206 H20A 109.5
C204 C206 H20A 109.5
C207 C206 H20B 109.5
C204 C206 H20B 109.5
H20A C206 H20B 108.0
C208 C207 C206 110.8(2)
C208 C207 H20C 109.5
C206 C207 H20C 109.5
C208 C207 H20D 109.5
C206 C207 H20D 109.5
H20C C207 H20D 108.1
C209 C208 C207 111.4(2)
C209 C208 H20E 109.4
C207 C208 H20E 109.4
C209 C208 H20F 109.4
C207 C208 H20F 109.4
H20E C208 H20F 108.0
C208 C209 C205 115.0(2)
C208 C209 H20G 108.5
C205 C209 H20G 108.5
C208 C209 H20H 108.5
C205 C209 H20H 108.5
H20G C209 H20H 107.5
O222 C221 O223 123.42(19)
O222 C221 C201 125.94(17)
O223 C221 C201 110.63(16)
C221 O223 C224 117.40(19)
O223 C224 H22A 109.5
O223 C224 H22B 109.5
H22A C224 H22B 109.5
O223 C224 H22C 109.5
H22A C224 H22C 109.5
H22B C224 H22C 109.5
C232 C231 C233 124.86(17)
C232 C231 C201 122.02(17)
C233 C231 C201 113.03(15)
C231 C233 C234 116.35(17)
C233 C234 H23A 109.5
C233 C234 H23B 109.5
H23A C234 H23B 109.5
C233 C234 H23C 109.5
H23A C234 H23C 109.5
H23B C234 H23C 109.5
C203 C210 C219 123.7(3)
C203 C210 C211 117.1(2)
C219 C210 C211 119.2(2)
C212 C211 C210 111.8(2)
C212 C211 H21A 109.3
C210 C211 H21A 109.3
C212 C211 H21B 109.3
C210 C211 H21B 109.3
H21A C211 H21B 107.9
C215 C212 C211 109.7(2)
C215 C212 C213 104.2(2)
C211 C212 C213 115.4(2)
C215 C212 H212 109.1
C211 C212 H212 109.1
C213 C212 H212 109.1
C214 C213 C202 114.64(17)
C214 C213 C212 104.31(17)
C202 C213 C212 111.38(19)
C214 C213 H213 108.8
C202 C213 H213 108.8
C212 C213 H213 108.8
O216 C214 O217 119.7(2)
O216 C214 C213 130.94(19)
O217 C214 C213 109.4(2)
O218 C215 O217 120.7(3)
O218 C215 C212 128.9(3)
O217 C215 C212 110.37(19)
C215 O217 C214 111.33(19)
C210 C219 H21C 109.5
C210 C219 H21D 109.5
H21C C219 H21D 109.5
C210 C219 H21E 109.5
H21C C219 H21E 109.5
H21D C219 H21E 109.5

loop_
_geom_bond_atom_site_label_1
_geom_bond_atom_site_label_2
_geom_bond_distance
C101 C131 1.522(3)
C101 C121 1.531(2)
C101 C105 1.573(2)
C101 C102 1.580(2)
C102 C103 1.516(3)
C102 C113 1.551(2)
C102 H102 0.9800
C103 C110 1.347(3)
C103 C104 1.512(3)
C104 C106 1.523(3)
C104 C105 1.545(3)
C104 H104 0.9800
C105 C109 1.548(3)
C105 H105 0.9800
C106 C107 1.527(3)
C106 H10A 0.9700
C106 H10B 0.9700
C107 C108 1.520(3)
C107 H10C 0.9700
C107 H10D 0.9700
C108 C109 1.516(3)
C108 H10E 0.9700
C108 H10F 0.9700
C109 H10G 0.9700
C109 H10H 0.9700
C121 O122 1.187(2)
C121 O123 1.345(2)
O123 C124 1.446(2)
C124 H12A 0.9600
C124 H12B 0.9600
C124 H12C 0.9600
C131 O132 1.209(2)
C131 O133 1.327(2)
O133 C134 1.439(3)
C134 H13A 0.9600
C134 H13B 0.9600
C134 H13C 0.9600
C110 C119 1.505(3)
C110 C111 1.516(3)
C111 C112 1.526(3)
C111 H11A 0.9700
C111 H11B 0.9700
C112 C114 1.483(3)
C112 C113 1.546(2)
C112 H112 0.9800
C113 C115 1.502(3)
C113 H113 0.9800
C114 O116 1.197(3)
C114 O117 1.385(3)
C115 O118 1.192(3)
C115 O117 1.387(2)
C119 H11C 0.9600
C119 H11D 0.9600
C119 H11E 0.9600
C201 C221 1.521(3)
C201 C231 1.529(3)
C201 C205 1.570(3)
C201 C202 1.582(3)
C202 C203 1.516(3)
C202 C213 1.547(3)
C202 H202 0.9800
C203 C210 1.352(3)
C203 C204 1.509(3)
C204 C206 1.533(3)
C204 C205 1.549(3)
C204 H204 0.9800
C205 C209 1.544(3)
C205 H205 0.9800
C206 C207 1.532(4)
C206 H20A 0.9700
C206 H20B 0.9700
C207 C208 1.530(4)
C207 H20C 0.9700
C207 H20D 0.9700
C208 C209 1.512(4)
C208 H20E 0.9700
C208 H20F 0.9700
C209 H20G 0.9700
C209 H20H 0.9700
C221 O222 1.188(2)
C221 O223 1.342(2)
O223 C224 1.436(3)
C224 H22A 0.9600
C224 H22B 0.9600
C224 H22C 0.9600
C231 C232 1.209(2)
C231 C233 1.322(2)
C233 C234 1.442(2)
C234 H23A 0.9600
C234 H23B 0.9600
C234 H23C 0.9600
C210 C219 1.514(4)
C210 C211 1.521(4)
C211 C212 1.518(4)
C211 H21A 0.9700
C211 H21B 0.9700
C212 C215 1.483(4)
C212 C213 1.553(3)
C212 H212 0.9800
C213 C214 1.498(3)
C213 H213 0.9800
C214 O216 1.192(3)
C214 O217 1.388(3)
C215 O218 1.197(3)
C215 O217 1.385(3)
C219 H21C 0.9600
C219 H21D 0.9600
C219 H21E 0.9600

loop_
_geom_torsion_atom_site_label_1
_geom_torsion_atom_site_label_2
_geom_torsion_atom_site_label_3
_geom_torsion_atom_site_label_4
_geom_torsion
C131 C101 C102 C103 143.40(15)
C121 C101 C102 C103 -101.23(16)
C105 C101 C102 C103 18.01(16)
C131 C101 C102 C113 21.4(2)
C121 C101 C102 C113 136.73(16)
C105 C101 C102 C113 -104.03(17)
C113 C102 C103 C110 -49.2(2)
C101 C102 C103 C110 -178.90(17)
C113 C102 C103 C104 129.53(16)
C101 C102 C103 C104 -0.15(19)
C110 C103 C104 C106 -75.8(3)
C102 C103 C104 C106 105.62(19)
C110 C103 C104 C105 160.4(2)
C102 C103 C104 C105 -18.1(2)
C103 C104 C105 C109 161.99(15)
C106 C104 C105 C109 39.3(2)
C103 C104 C105 C101 29.20(18)
C106 C104 C105 C101 -93.47(18)
C131 C101 C105 C104 -153.33(14)
C121 C101 C105 C104 87.94(17)
C102 C101 C105 C104 -29.31(16)
C131 C101 C105 C109 76.7(2)
C121 C101 C105 C109 -42.0(2)
C102 C101 C105 C109 -159.29(15)
C103 C104 C106 C107 -167.21(17)
C105 C104 C106 C107 -49.0(2)
C104 C106 C107 C108 59.3(3)
C106 C107 C108 C109 -59.8(3)
C107 C108 C109 C105 51.3(3)
C104 C105 C109 C108 -41.0(3)
C101 C105 C109 C108 85.2(2)
C131 C101 C121 O122 139.79(19)
C105 C101 C121 O122 -95.3(2)
C102 C101 C121 O122 19.0(2)
C131 C101 C121 O123 -41.39(19)
C105 C101 C121 O123 83.55(18)
C102 C101 C121 O123 -162.20(14)
O122 C121 O123 C124 2.2(3)
C101 C121 O123 C124 -176.60(17)
C121 C101 C131 O132 -74.8(2)
C105 C101 C131 O132 162.36(16)
C102 C101 C131 O132 43.2(2)
C121 C101 C131 O133 102.95(16)
C105 C101 C131 O133 -19.8(2)
C102 C101 C131 O133 -138.99(14)
O132 C131 O133 C134 -5.2(3)
C101 C131 O133 C134 177.06(17)
C104 C103 C110 C119 -3.8(4)
C102 C103 C110 C119 174.7(2)
C104 C103 C110 C111 179.29(19)
C102 C103 C110 C111 -2.2(3)
C103 C110 C111 C112 50.8(3)
C119 C110 C111 C112 -126.4(2)
C110 C111 C112 C114 71.4(2)
C110 C111 C112 C113 -45.1(2)
C114 C112 C113 C115 -1.01(19)
C111 C112 C113 C115 117.28(19)
C114 C112 C113 C102 -122.68(17)
C111 C112 C113 C102 -4.4(2)
C103 C102 C113 C115 -66.05(19)
C101 C102 C113 C115 54.9(2)
C103 C102 C113 C112 49.92(19)
C101 C102 C113 C112 170.86(15)
C111 C112 C114 O116 56.3(3)
C113 C112 C114 O116 178.7(2)
C111 C112 C114 O117 -120.77(19)
C113 C112 C114 O117 1.6(2)
C112 C113 C115 O118 -178.7(2)
C102 C113 C115 O118 -57.8(3)
C112 C113 C115 O117 0.1(2)
C102 C113 C115 O117 121.05(17)
O116 C114 O117 C115 -179.0(2)
C112 C114 O117 C115 -1.6(2)
O118 C115 O117 C114 179.9(2)
C113 C115 O117 C114 0.9(2)
C221 C201 C202 C203 -104.67(18)
C231 C201 C202 C203 141.65(17)
C205 C201 C202 C203 16.74(18)
C221 C201 C202 C213 131.75(17)
C231 C201 C202 C213 18.1(2)
C205 C201 C202 C213 -106.84(18)
C213 C202 C203 C210 -47.7(3)
C201 C202 C203 C210 -177.6(2)
C213 C202 C203 C204 132.78(18)
C201 C202 C203 C204 2.9(2)
C210 C203 C204 C206 -78.2(3)
C202 C203 C204 C206 101.3(2)
C210 C203 C204 C205 158.9(3)
C202 C203 C204 C205 -21.6(2)
C203 C204 C205 C209 164.67(18)
C206 C204 C205 C209 42.1(3)
C203 C204 C205 C201 31.5(2)
C206 C204 C205 C201 -91.0(2)
C221 C201 C205 C209 -41.4(2)
C231 C201 C205 C209 75.7(2)
C202 C201 C205 C209 -160.09(17)
C221 C201 C205 C204 88.86(19)
C231 C201 C205 C204 -154.13(16)
C202 C201 C205 C204 -29.88(19)
C203 C204 C206 C207 -169.37(19)
C205 C204 C206 C207 -51.7(3)
C204 C206 C207 C208 60.1(3)
C206 C207 C208 C209 -58.4(3)
C207 C208 C209 C205 48.9(3)
C204 C205 C209 C208 -41.2(3)
C201 C205 C209 C208 84.7(3)
C231 C201 C221 O222 134.8(2)
C205 C201 C221 O222 -101.5(2)
C202 C201 C221 O222 14.4(3)
C231 C201 C221 O223 -44.22(19)
C205 C201 C221 O223 79.44(19)
C202 C201 C221 O223 -164.64(15)
O222 C221 O223 C224 1.5(3)
C201 C221 O223 C224 -179.4(2)
C221 C201 C231 C232 -67.2(2)
C205 C201 C231 C232 169.79(17)
C202 C201 C231 C232 50.4(2)
C221 C201 C231 C233 109.67(17)
C205 C201 C231 C233 -13.3(2)
C202 C201 C231 C233 -132.70(16)
C232 C231 C233 C234 -4.3(3)
C201 C231 C233 C234 178.89(16)
C204 C203 C210 C219 -1.6(5)
C202 C203 C210 C219 178.9(3)
C204 C203 C210 C211 178.0(2)
C202 C203 C210 C211 -1.5(4)
C203 C210 C211 C212 45.7(3)
C219 C210 C211 C212 -134.7(3)
C210 C211 C212 C215 78.9(3)
C210 C211 C212 C213 -38.4(3)
C203 C202 C213 C214 -67.8(2)
C201 C202 C213 C214 53.8(2)
C203 C202 C213 C212 50.4(2)
C201 C202 C213 C212 171.89(16)
C215 C212 C213 C214 -4.8(2)
C211 C212 C213 C214 115.5(2)
C215 C212 C213 C202 -129.0(2)
C211 C212 C213 C202 -8.7(3)
C202 C213 C214 O216 -52.1(3)
C212 C213 C214 O216 -174.1(3)
C202 C213 C214 O217 128.83(18)
C212 C213 C214 O217 6.8(2)
C211 C212 C215 O218 56.2(4)
C213 C212 C215 O218 -179.7(3)
C211 C212 C215 O217 -122.6(2)
C213 C212 C215 O217 1.5(3)
O218 C215 O217 C214 -176.0(3)
C212 C215 O217 C214 2.9(3)
O216 C214 O217 C215 174.6(2)
C213 C214 O217 C215 -6.2(3)
